data_2311182
loop_
_publ_author_name
'Mohamed, Shaaban K.'
'Akkurt, Mehmet'
'Singh, Kuldip'
'Marzouk, Adel A.'
'Albayati, Mustafa R.'

_publ_section_title
;
 2-(4-Bromo-phen-yl)-1-pentyl-4,5-diphenyl-1H-imidazole.
;
_journal_coeditor_code SU2633
_journal_issue 'Pt 9'
_journal_name_full 'Acta crystallographica. Section E, Structure reports online'
_journal_page_first o1417
_journal_paper_doi 10.1107/S1600536813021983
_journal_volume 69
_journal_year 2013
_chemical_formula_iupac 'C26 H25 Br N2'
_chemical_formula_moiety 'C26 H25 Br N2'
_chemical_formula_sum 'C26 H25 Br N2'
_chemical_formula_weight 445.39
_chemical_name_systematic
;
2-(4-Bromophenyl)-1-pentyl-4,5-diphenyl-1<i>H</i>-imidazole
;
_space_group_IT_number 14
_space_group_name_Hall '-P 2yn'
_space_group_name_H-M_alt 'P 1 21/n 1'
_symmetry_cell_setting monoclinic
_symmetry_space_group_name_Hall '-P 2yn'
_symmetry_space_group_name_H-M 'P 1 21/n 1'
_atom_sites_solution_hydrogens geom
_atom_sites_solution_primary direct
_atom_sites_solution_secondary difmap
_cell_angle_alpha 90
_cell_angle_beta 91.092(9)
_cell_angle_gamma 90
_cell_formula_units_Z 4
_cell_length_a 10.665(5)
_cell_length_b 9.619(5)
_cell_length_c 21.541(10)
_cell_measurement_reflns_used 638
_cell_measurement_temperature 150(2)
_cell_measurement_theta_max 23.540
_cell_measurement_theta_min 2.319
_cell_volume 2209.4(19)
_computing_cell_refinement 'SAINT (Bruker, 2011)'
_computing_data_collection 'APEX2 (Bruker, 2011)'
_computing_data_reduction 'SAINT (Bruker, 2011)'
_computing_molecular_graphics 'ORTEP-3 for Windows (Farrugia, 2012)'
_computing_publication_material 'WinGX (Farrugia, 2012) and PLATON (Spek, 2009)'
_computing_structure_refinement 'SHELXL97 (Sheldrick, 2008)'
_computing_structure_solution 'SHELXS97 (Sheldrick, 2008)'
_diffrn_ambient_temperature 150(2)
_diffrn_measured_fraction_theta_full 0.999
_diffrn_measured_fraction_theta_max 0.999
_diffrn_measurement_device_type 'Bruker APEXII CCD area-detector'
_diffrn_measurement_method '\f and \o scans'
_diffrn_radiation_monochromator graphite
_diffrn_radiation_source 'fine-focus sealed tube'
_diffrn_radiation_type MoK\a
_diffrn_radiation_wavelength 0.71073
_diffrn_reflns_av_R_equivalents 0.1873
_diffrn_reflns_av_sigmaI/netI 0.1590
_diffrn_reflns_limit_h_max 13
_diffrn_reflns_limit_h_min -13
_diffrn_reflns_limit_k_max 11
_diffrn_reflns_limit_k_min -11
_diffrn_reflns_limit_l_max 26
_diffrn_reflns_limit_l_min -25
_diffrn_reflns_number 16966
_diffrn_reflns_reduction_process
;
;
_diffrn_reflns_theta_full 25.99
_diffrn_reflns_theta_max 25.99
_diffrn_reflns_theta_min 1.89
_exptl_absorpt_coefficient_mu 1.875
_exptl_absorpt_correction_T_max 0.969
_exptl_absorpt_correction_T_min 0.600
_exptl_absorpt_correction_type multi-scan
_exptl_absorpt_process_details '(SADABS; Bruker, 2011)'
_exptl_crystal_colour colourless
_exptl_crystal_density_diffrn 1.339
_exptl_crystal_density_method 'Not Measured'
_exptl_crystal_description plate
_exptl_crystal_F_000 920
_exptl_crystal_size_max 0.36
_exptl_crystal_size_mid 0.16
_exptl_crystal_size_min 0.03
_refine_diff_density_max 0.609
_refine_diff_density_min -1.048
_refine_ls_extinction_method none
_refine_ls_goodness_of_fit_ref 0.876
_refine_ls_hydrogen_treatment constr
_refine_ls_matrix_type full
_refine_ls_number_parameters 263
_refine_ls_number_reflns 4329
_refine_ls_number_restraints 0
_refine_ls_restrained_S_all 0.876
_refine_ls_R_factor_all 0.1288
_refine_ls_R_factor_gt 0.0655
_refine_ls_shift/su_max 0.001
_refine_ls_shift/su_mean 0.000
_refine_ls_structure_factor_coef Fsqd
_refine_ls_weighting_details 'calc w=1/[\s^2^(Fo^2^)+(0.0277P)^2^] where P=(Fo^2^+2Fc^2^)/3'
_refine_ls_weighting_scheme calc
_refine_ls_wR_factor_gt 0.0979
_refine_ls_wR_factor_ref 0.1158
_reflns_number_gt 2328
_reflns_number_total 4329
_reflns_threshold_expression I>2\s(I)
_cod_data_source_file su2633sup1.cif
_cod_data_source_block I
_cod_original_sg_symbol_H-M 'P 21/n'
_cod_database_code 2311182

loop_
_symmetry_equiv_pos_site_id
_symmetry_equiv_pos_as_xyz
1 x,y,z
2 1/2-x,1/2+y,1/2-z
3 -x,-y,-z
4 1/2+x,1/2-y,1/2+z

loop_
_atom_site_aniso_label
_atom_site_aniso_U_11
_atom_site_aniso_U_22
_atom_site_aniso_U_33
_atom_site_aniso_U_12
_atom_site_aniso_U_13
_atom_site_aniso_U_23
Br1 0.0375(3) 0.0761(5) 0.0421(3) 0.0165(3) 0.0082(2) -0.0099(3)
N1 0.023(2) 0.035(3) 0.0199(19) 0.0012(18) 0.0009(16) 0.0006(17)
N2 0.029(2) 0.036(3) 0.0225(19) 0.0029(19) 0.0050(17) -0.0002(18)
C1 0.024(2) 0.032(3) 0.024(2) -0.001(2) 0.0039(19) 0.002(2)
C2 0.030(2) 0.027(3) 0.023(2) 0.002(2) 0.004(2) 0.004(2)
C3 0.027(2) 0.035(3) 0.025(2) 0.001(2) 0.007(2) 0.002(2)
C4 0.027(2) 0.040(3) 0.019(2) 0.000(2) 0.0001(19) -0.002(2)
C5 0.035(3) 0.042(4) 0.022(2) 0.007(2) 0.001(2) 0.000(2)
C6 0.036(3) 0.035(4) 0.028(2) 0.007(2) -0.003(2) -0.001(2)
C7 0.027(2) 0.044(4) 0.031(3) 0.000(2) 0.002(2) -0.014(2)
C8 0.030(3) 0.055(4) 0.022(2) 0.001(3) 0.006(2) 0.001(2)
C9 0.034(3) 0.030(3) 0.023(2) 0.006(2) 0.003(2) -0.003(2)
C10 0.028(2) 0.037(4) 0.021(2) -0.003(2) 0.0027(19) 0.000(2)
C11 0.041(3) 0.045(4) 0.035(3) 0.006(3) 0.000(2) -0.003(2)
C12 0.046(3) 0.076(5) 0.038(3) 0.012(3) -0.011(2) -0.001(3)
C13 0.032(3) 0.077(5) 0.051(3) 0.011(3) -0.001(3) 0.017(3)
C14 0.042(3) 0.053(4) 0.044(3) 0.012(3) 0.008(2) 0.008(3)
C15 0.032(3) 0.046(4) 0.025(2) 0.004(2) -0.002(2) 0.003(2)
C16 0.031(3) 0.034(3) 0.021(2) 0.007(2) 0.0010(19) 0.003(2)
C17 0.035(3) 0.058(4) 0.035(3) 0.000(3) 0.005(2) -0.009(3)
C18 0.044(3) 0.077(5) 0.038(3) 0.006(3) 0.015(3) -0.008(3)
C19 0.061(4) 0.061(5) 0.023(3) 0.018(3) 0.011(3) -0.002(3)
C20 0.069(4) 0.043(4) 0.028(3) 0.001(3) -0.002(3) -0.009(2)
C21 0.054(3) 0.031(3) 0.025(2) 0.001(3) 0.006(2) 0.004(2)
C22 0.023(2) 0.042(4) 0.026(2) 0.003(2) -0.0008(19) 0.000(2)
C23 0.032(2) 0.038(3) 0.024(2) -0.003(2) 0.0048(19) 0.001(2)
C24 0.036(3) 0.045(4) 0.027(2) 0.004(3) 0.002(2) 0.004(2)
C25 0.043(3) 0.064(5) 0.037(3) 0.003(3) 0.005(2) 0.020(3)
C26 0.071(4) 0.069(5) 0.052(3) 0.007(4) 0.008(3) 0.023(3)

loop_
_atom_site_type_symbol
_atom_site_label
_atom_site_fract_x
_atom_site_fract_y
_atom_site_fract_z
_atom_site_U_iso_or_equiv
_atom_site_thermal_displace_type
_atom_site_calc_flag
_atom_site_refinement_flags
_atom_site_occupancy
Br Br1 0.48280(5) 1.06999(7) 1.12186(2) 0.0518(2) Uani d . 1.000
N N1 0.9579(3) 0.7532(4) 0.95097(14) 0.0260(14) Uani d . 1.000
N N2 1.0328(3) 0.7435(4) 1.04691(14) 0.0291(14) Uani d . 1.000
C C1 0.9420(4) 0.7928(5) 1.01128(18) 0.0266(14) Uani d . 1.000
C C2 1.1118(4) 0.6715(5) 1.00900(18) 0.0266(14) Uani d . 1.000
C C3 1.0659(4) 0.6773(5) 0.94893(18) 0.0289(14) Uani d . 1.000
C C4 0.8327(4) 0.8632(5) 1.03554(18) 0.0287(14) Uani d . 1.000
C C5 0.7751(4) 0.9785(5) 1.00753(18) 0.0330(18) Uani d . 1.000
C C6 0.6714(4) 1.0384(5) 1.03236(18) 0.0331(18) Uani d . 1.000
C C7 0.6244(4) 0.9856(5) 1.08588(19) 0.0340(18) Uani d . 1.000
C C8 0.6802(4) 0.8754(6) 1.11597(19) 0.0356(18) Uani d . 1.000
C C9 0.7843(4) 0.8143(5) 1.09045(18) 0.0290(16) Uani d . 1.000
C C10 1.2222(4) 0.6036(5) 1.03414(18) 0.0286(16) Uani d . 1.000
C C11 1.2824(4) 0.6578(5) 1.0867(2) 0.0403(19) Uani d . 1.000
C C12 1.3866(5) 0.5930(7) 1.1121(2) 0.054(2) Uani d . 1.000
C C13 1.4331(5) 0.4747(6) 1.0864(2) 0.053(2) Uani d . 1.000
C C14 1.3738(4) 0.4185(6) 1.0344(2) 0.0462(19) Uani d . 1.000
C C15 1.2697(4) 0.4841(5) 1.00872(19) 0.0344(18) Uani d . 1.000
C C16 1.1136(4) 0.6206(5) 0.89021(18) 0.0287(16) Uani d . 1.000
C C17 1.2266(4) 0.6687(6) 0.8681(2) 0.0426(19) Uani d . 1.000
C C18 1.2736(5) 0.6162(6) 0.8134(2) 0.053(2) Uani d . 1.000
C C19 1.2084(5) 0.5199(6) 0.7801(2) 0.048(2) Uani d . 1.000
C C20 1.0959(5) 0.4708(6) 0.80118(19) 0.047(2) Uani d . 1.000
C C21 1.0490(5) 0.5224(5) 0.85652(18) 0.0366(16) Uani d . 1.000
C C22 0.8836(4) 0.7999(5) 0.89621(18) 0.0304(16) Uani d . 1.000
C C23 0.9433(4) 0.9208(5) 0.86564(18) 0.0313(14) Uani d . 1.000
C C24 0.8586(4) 0.9869(5) 0.81709(19) 0.0360(18) Uani d . 1.000
C C25 0.9148(4) 1.1120(6) 0.7870(2) 0.048(2) Uani d . 1.000
C C26 0.8257(5) 1.1835(6) 0.7416(2) 0.064(2) Uani d . 1.000
H H5 0.80860 1.01570 0.97050 0.0400 Uiso c R 1.000
H H6 0.63250 1.11590 1.01260 0.0400 Uiso c R 1.000
H H8 0.64750 0.84160 1.15380 0.0430 Uiso c R 1.000
H H9 0.82320 0.73770 1.11090 0.0350 Uiso c R 1.000
H H11 1.25130 0.74020 1.10520 0.0480 Uiso c R 1.000
H H12 1.42660 0.63130 1.14800 0.0640 Uiso c R 1.000
H H13 1.50530 0.43110 1.10410 0.0640 Uiso c R 1.000
H H14 1.40460 0.33530 1.01640 0.0560 Uiso c R 1.000
H H15 1.23010 0.44580 0.97270 0.0410 Uiso c R 1.000
H H17 1.27200 0.73790 0.89040 0.0510 Uiso c R 1.000
H H18 1.35230 0.64800 0.79910 0.0630 Uiso c R 1.000
H H19 1.24060 0.48620 0.74210 0.0580 Uiso c R 1.000
H H20 1.05050 0.40230 0.77820 0.0560 Uiso c R 1.000
H H21 0.97110 0.48900 0.87110 0.0440 Uiso c R 1.000
H H22A 0.79830 0.82590 0.90930 0.0360 Uiso c R 1.000
H H22B 0.87570 0.72240 0.86610 0.0360 Uiso c R 1.000
H H23A 1.02160 0.88990 0.84590 0.0380 Uiso c R 1.000
H H23B 0.96580 0.99100 0.89750 0.0380 Uiso c R 1.000
H H24A 0.83830 0.91710 0.78460 0.0430 Uiso c R 1.000
H H24B 0.77900 1.01430 0.83670 0.0430 Uiso c R 1.000
H H25A 0.99110 1.08340 0.76480 0.0570 Uiso c R 1.000
H H25B 0.94060 1.17920 0.81970 0.0570 Uiso c R 1.000
H H26A 0.79680 1.11660 0.71010 0.0960 Uiso c R 1.000
H H26B 0.86920 1.26040 0.72130 0.0960 Uiso c R 1.000
H H26C 0.75340 1.21980 0.76390 0.0960 Uiso c R 1.000

loop_
_atom_type_symbol
_atom_type_description
_atom_type_scat_dispersion_real
_atom_type_scat_dispersion_imag
_atom_type_scat_source
C C 0.0033 0.0016 ' International Tables Vol C Tables 4.2.6.8 and 6.1.1.4'
H H 0.0000 0.0000 ' International Tables Vol C Tables 4.2.6.8 and 6.1.1.4'
Br Br -0.2901 2.4595 ' International Tables Vol C Tables 4.2.6.8 and 6.1.1.4'
N N 0.0061 0.0033 ' International Tables Vol C Tables 4.2.6.8 and 6.1.1.4'

loop_
_geom_angle_atom_site_label_1
_geom_angle_atom_site_label_2
_geom_angle_atom_site_label_3
_geom_angle
_geom_angle_publ_flag
C1 N1 C3 107.4(3) no
C1 N1 C22 126.8(4) no
C3 N1 C22 125.2(3) no
C1 N2 C2 106.8(3) no
N1 C1 N2 110.6(4) no
N1 C1 C4 125.9(4) no
N2 C1 C4 123.1(4) no
N2 C2 C3 109.1(4) no
N2 C2 C10 120.7(3) no
C3 C2 C10 130.1(4) no
N1 C3 C2 106.1(4) no
N1 C3 C16 122.0(4) no
C2 C3 C16 131.9(4) no
C1 C4 C5 124.2(4) no
C1 C4 C9 117.7(4) no
C5 C4 C9 118.1(4) no
C4 C5 C6 121.2(4) no
C5 C6 C7 119.2(4) no
Br1 C7 C6 119.7(3) no
Br1 C7 C8 118.7(3) no
C6 C7 C8 121.6(4) no
C7 C8 C9 119.1(4) no
C4 C9 C8 120.8(4) no
C2 C10 C11 119.7(4) no
C2 C10 C15 122.2(4) no
C11 C10 C15 118.0(4) no
C10 C11 C12 120.6(5) no
C11 C12 C13 120.9(5) no
C12 C13 C14 119.4(5) no
C13 C14 C15 119.7(5) no
C10 C15 C14 121.4(4) no
C3 C16 C17 119.2(4) no
C3 C16 C21 122.1(4) no
C17 C16 C21 118.8(4) no
C16 C17 C18 120.2(5) no
C17 C18 C19 120.6(5) no
C18 C19 C20 120.2(4) no
C19 C20 C21 119.4(5) no
C16 C21 C20 120.9(5) no
N1 C22 C23 111.3(3) no
C22 C23 C24 112.4(4) no
C23 C24 C25 113.5(4) no
C24 C25 C26 113.1(4) no
C4 C5 H5 119.00 no
C6 C5 H5 119.00 no
C5 C6 H6 120.00 no
C7 C6 H6 120.00 no
C7 C8 H8 120.00 no
C9 C8 H8 120.00 no
C4 C9 H9 120.00 no
C8 C9 H9 120.00 no
C10 C11 H11 120.00 no
C12 C11 H11 120.00 no
C11 C12 H12 120.00 no
C13 C12 H12 120.00 no
C12 C13 H13 120.00 no
C14 C13 H13 120.00 no
C13 C14 H14 120.00 no
C15 C14 H14 120.00 no
C10 C15 H15 119.00 no
C14 C15 H15 119.00 no
C16 C17 H17 120.00 no
C18 C17 H17 120.00 no
C17 C18 H18 120.00 no
C19 C18 H18 120.00 no
C18 C19 H19 120.00 no
C20 C19 H19 120.00 no
C19 C20 H20 120.00 no
C21 C20 H20 120.00 no
C16 C21 H21 120.00 no
C20 C21 H21 120.00 no
N1 C22 H22A 109.00 no
N1 C22 H22B 109.00 no
C23 C22 H22A 109.00 no
C23 C22 H22B 109.00 no
H22A C22 H22B 108.00 no
C22 C23 H23A 109.00 no
C22 C23 H23B 109.00 no
C24 C23 H23A 109.00 no
C24 C23 H23B 109.00 no
H23A C23 H23B 108.00 no
C23 C24 H24A 109.00 no
C23 C24 H24B 109.00 no
C25 C24 H24A 109.00 no
C25 C24 H24B 109.00 no
H24A C24 H24B 108.00 no
C24 C25 H25A 109.00 no
C24 C25 H25B 109.00 no
C26 C25 H25A 109.00 no
C26 C25 H25B 109.00 no
H25A C25 H25B 108.00 no
C25 C26 H26A 109.00 no
C25 C26 H26B 110.00 no
C25 C26 H26C 110.00 no
H26A C26 H26B 109.00 no
H26A C26 H26C 109.00 no
H26B C26 H26C 109.00 no

loop_
_geom_bond_atom_site_label_1
_geom_bond_atom_site_label_2
_geom_bond_distance
_geom_bond_publ_flag
Br1 C7 1.893(4) no
N1 C1 1.368(5) no
N1 C3 1.365(6) no
N1 C22 1.478(5) no
N2 C1 1.313(5) no
N2 C2 1.372(5) no
C1 C4 1.454(6) no
C2 C3 1.376(6) no
C2 C10 1.443(6) no
C3 C16 1.477(6) no
C4 C5 1.399(6) no
C4 C9 1.382(6) no
C5 C6 1.365(6) no
C6 C7 1.364(6) no
C7 C8 1.372(7) no
C8 C9 1.380(6) no
C10 C11 1.392(6) no
C10 C15 1.374(7) no
C11 C12 1.378(7) no
C12 C13 1.363(8) no
C13 C14 1.386(7) no
C14 C15 1.383(6) no
C16 C17 1.384(6) no
C16 C21 1.369(7) no
C17 C18 1.385(7) no
C18 C19 1.355(8) no
C19 C20 1.375(7) no
C20 C21 1.393(6) no
C22 C23 1.486(6) no
C23 C24 1.509(6) no
C24 C25 1.497(7) no
C25 C26 1.516(7) no
C5 H5 0.9500 no
C6 H6 0.9500 no
C8 H8 0.9500 no
C9 H9 0.9500 no
C11 H11 0.9500 no
C12 H12 0.9500 no
C13 H13 0.9500 no
C14 H14 0.9500 no
C15 H15 0.9500 no
C17 H17 0.9500 no
C18 H18 0.9500 no
C19 H19 0.9500 no
C20 H20 0.9500 no
C21 H21 0.9500 no
C22 H22A 0.9900 no
C22 H22B 0.9900 no
C23 H23A 0.9900 no
C23 H23B 0.9900 no
C24 H24A 0.9900 no
C24 H24B 0.9900 no
C25 H25A 0.9900 no
C25 H25B 0.9900 no
C26 H26A 0.9800 no
C26 H26B 0.9800 no
C26 H26C 0.9800 no

loop_
_geom_torsion_atom_site_label_1
_geom_torsion_atom_site_label_2
_geom_torsion_atom_site_label_3
_geom_torsion_atom_site_label_4
_geom_torsion
_geom_torsion_publ_flag
C3 N1 C1 N2 -1.2(5) no
C3 N1 C1 C4 -173.4(4) no
C22 N1 C1 N2 -173.0(4) no
C22 N1 C1 C4 14.9(7) no
C1 N1 C3 C2 0.8(5) no
C1 N1 C3 C16 -178.5(4) no
C22 N1 C3 C2 172.8(4) no
C22 N1 C3 C16 -6.5(7) no
C1 N1 C22 C23 93.6(5) no
C3 N1 C22 C23 -76.8(5) no
C2 N2 C1 N1 1.0(5) no
C2 N2 C1 C4 173.5(4) no
C1 N2 C2 C3 -0.5(5) no
C1 N2 C2 C10 -179.9(4) no
N1 C1 C4 C5 -47.0(7) no
N1 C1 C4 C9 134.3(5) no
N2 C1 C4 C5 141.8(5) no
N2 C1 C4 C9 -36.9(7) no
N2 C2 C3 N1 -0.2(5) no
N2 C2 C3 C16 179.0(5) no
C10 C2 C3 N1 179.1(5) no
C10 C2 C3 C16 -1.7(9) no
N2 C2 C10 C11 -29.8(6) no
N2 C2 C10 C15 148.8(4) no
C3 C2 C10 C11 150.9(5) no
C3 C2 C10 C15 -30.5(8) no
N1 C3 C16 C17 115.2(5) no
N1 C3 C16 C21 -64.3(6) no
C2 C3 C16 C17 -63.9(7) no
C2 C3 C16 C21 116.6(6) no
C1 C4 C5 C6 179.0(4) no
C9 C4 C5 C6 -2.3(7) no
C1 C4 C9 C8 -179.5(4) no
C5 C4 C9 C8 1.6(7) no
C4 C5 C6 C7 0.8(7) no
C5 C6 C7 Br1 178.7(3) no
C5 C6 C7 C8 1.2(7) no
Br1 C7 C8 C9 -179.3(3) no
C6 C7 C8 C9 -1.8(7) no
C7 C8 C9 C4 0.3(7) no
C2 C10 C11 C12 178.8(4) no
C15 C10 C11 C12 0.1(7) no
C2 C10 C15 C14 -178.3(4) no
C11 C10 C15 C14 0.3(7) no
C10 C11 C12 C13 0.1(8) no
C11 C12 C13 C14 -0.6(8) no
C12 C13 C14 C15 1.0(7) no
C13 C14 C15 C10 -0.9(7) no
C3 C16 C17 C18 179.5(5) no
C21 C16 C17 C18 -1.0(7) no
C3 C16 C21 C20 179.9(4) no
C17 C16 C21 C20 0.4(7) no
C16 C17 C18 C19 1.6(8) no
C17 C18 C19 C20 -1.6(8) no
C18 C19 C20 C21 0.9(8) no
C19 C20 C21 C16 -0.3(8) no
N1 C22 C23 C24 -169.5(3) no
C22 C23 C24 C25 178.1(4) no
C23 C24 C25 C26 -176.0(4) no
